data_1556458
loop_
_publ_author_name
'Marshall, G.'
'Wooles, A.J.'
'Mills, D.P.'
'Lewis, W.'
'Blake, A.J.'
'Liddle, S.T.'

_publ_section_title
;
 Synthesis and Characterisation of Lanthanide N-Trimethylsilyl and
 -Mesityl Functionalised Bis(iminophosphorano)methanides and
 -Methanediides
;
_journal_name_full Inorganics
_journal_page_first 46
_journal_page_last 69
_journal_paper_doi 10.3390/inorganics1010046
_journal_volume 1
_journal_year 2013
_chemical_formula_moiety 'C49 H59 I2 La N4 P2, 3(C7 H8)'
_chemical_formula_sum 'C70 H83 I2 La N4 P2'
_chemical_formula_weight 1435.05
_space_group_crystal_system triclinic
_space_group_IT_number 2
_space_group_name_Hall '-P 1'
_space_group_name_H-M_alt 'P -1'
_atom_sites_solution_hydrogens 'geom, Me from difmap'
_atom_sites_solution_primary direct
_atom_sites_solution_secondary difmap
_cell_angle_alpha 82.761(6)
_cell_angle_beta 74.997(7)
_cell_angle_gamma 87.043(7)
_cell_formula_units_Z 2
_cell_length_a 13.0112(11)
_cell_length_b 15.2310(11)
_cell_length_c 17.0292(12)
_cell_measurement_reflns_used 8937
_cell_measurement_temperature 90(2)
_cell_measurement_theta_max 75.3947
_cell_measurement_theta_min 3.5146
_cell_volume 3233.1(4)
_computing_cell_refinement
;
CrysAlisPro, Agilent Technologies,
Version 1.171.35.19 (release 27-10-2011 CrysAlis171 .NET)
(compiled Oct 27 2011,15:02:11)
;
_computing_data_collection
;
CrysAlisPro, Agilent Technologies,
Version 1.171.35.19 (release 27-10-2011 CrysAlis171 .NET)
(compiled Oct 27 2011,15:02:11)
;
_computing_data_reduction
;
CrysAlisPro, Agilent Technologies,
Version 1.171.35.19 (release 27-10-2011 CrysAlis171 .NET)
(compiled Oct 27 2011,15:02:11)
;
_computing_molecular_graphics
;
O. V. Dolomanov, L. J. Bourhis, R. J. Gildea, J. A. K. Howard and H. Puschmann,
OLEX2: a complete structure solution, refinement and analysis program.
J. Appl. Cryst. (2009). 42, 339-341.
;
_computing_publication_material
;
O. V. Dolomanov, L. J. Bourhis, R. J. Gildea, J. A. K. Howard and H. Puschmann,
OLEX2: a complete structure solution, refinement and analysis program.
J. Appl. Cryst. (2009). 42, 339-341.
;
_computing_structure_refinement
;
SHELXL, G.M. Sheldrick, Acta Cryst.
(2008). A64, 112-122
;
_diffrn_ambient_temperature 90(2)
_diffrn_detector_area_resol_mean 10.3613
_diffrn_measured_fraction_theta_full 0.999
_diffrn_measured_fraction_theta_max 0.958
_diffrn_measurement_details
;
#__ type_ start__ end____ width___ exp.time_
  1 omega  -69.00   25.00   1.0000   12.0000
omega____ theta____ kappa____ phi______ frames
    -      -43.7877   57.0000  -90.0000 94

#__ type_ start__ end____ width___ exp.time_
  2 omega -112.00  -20.00   1.0000   12.0000
omega____ theta____ kappa____ phi______ frames
    -      -43.7877  -57.0000  120.0000 92

#__ type_ start__ end____ width___ exp.time_
  3 omega   38.00   73.00   1.0000   12.0000
omega____ theta____ kappa____ phi______ frames
    -       43.7877  -77.0000    0.0000 35

#__ type_ start__ end____ width___ exp.time_
  4 omega  -19.00   57.00   1.0000   12.0000
omega____ theta____ kappa____ phi______ frames
    -       43.7877  -57.0000  -30.0000 76

#__ type_ start__ end____ width___ exp.time_
  5 omega   23.00   63.00   1.0000   12.0000
omega____ theta____ kappa____ phi______ frames
    -       43.7877  -38.0000 -150.0000 40

#__ type_ start__ end____ width___ exp.time_
  6 omega   43.00   91.00   1.0000   48.0000
omega____ theta____ kappa____ phi______ frames
    -      105.8472  -95.0000  -30.0000 48

#__ type_ start__ end____ width___ exp.time_
  7 omega   33.00   63.00   1.0000   48.0000
omega____ theta____ kappa____ phi______ frames
    -      105.8472  -30.0000   60.0000 30

#__ type_ start__ end____ width___ exp.time_
  8 omega   33.00   69.00   1.0000   48.0000
omega____ theta____ kappa____ phi______ frames
    -      105.8472  -30.0000 -120.0000 36

#__ type_ start__ end____ width___ exp.time_
  9 omega   83.00  133.00   1.0000   48.0000
omega____ theta____ kappa____ phi______ frames
    -      105.8472   15.0000 -180.0000 50

#__ type_ start__ end____ width___ exp.time_
 10 omega   44.00   69.00   1.0000   48.0000
omega____ theta____ kappa____ phi______ frames
    -      105.8472  -45.0000  -60.0000 25

#__ type_ start__ end____ width___ exp.time_
 11 omega   43.00  110.00   1.0000   48.0000
omega____ theta____ kappa____ phi______ frames
    -      105.8472  -95.0000  120.0000 67

#__ type_ start__ end____ width___ exp.time_
 12 omega   33.00   69.00   1.0000   48.0000
omega____ theta____ kappa____ phi______ frames
    -      105.8472  -30.0000  150.0000 36

#__ type_ start__ end____ width___ exp.time_
 13 omega   34.00   66.00   1.0000   48.0000
omega____ theta____ kappa____ phi______ frames
    -      105.8472  -30.0000  -90.0000 32

#__ type_ start__ end____ width___ exp.time_
 14 omega   37.00   76.00   1.0000   48.0000
omega____ theta____ kappa____ phi______ frames
    -      105.8472  -45.0000   30.0000 39

#__ type_ start__ end____ width___ exp.time_
 15 omega   36.00   65.00   1.0000   48.0000
omega____ theta____ kappa____ phi______ frames
    -      105.8472  -45.0000 -120.0000 29

#__ type_ start__ end____ width___ exp.time_
 16 omega   39.00   71.00   1.0000   48.0000
omega____ theta____ kappa____ phi______ frames
    -      105.8472  -45.0000 -150.0000 32

#__ type_ start__ end____ width___ exp.time_
 17 omega   38.00   66.00   1.0000   48.0000
omega____ theta____ kappa____ phi______ frames
    -      105.8472  -30.0000  120.0000 28

#__ type_ start__ end____ width___ exp.time_
 18 omega   35.00   61.00   1.0000   48.0000
omega____ theta____ kappa____ phi______ frames
    -      105.8472  -30.0000 -180.0000 26

#__ type_ start__ end____ width___ exp.time_
 19 omega   47.00   74.00   1.0000   48.0000
omega____ theta____ kappa____ phi______ frames
    -      105.8472  -45.0000   90.0000 27

#__ type_ start__ end____ width___ exp.time_
 20 omega   55.00  118.00   1.0000   48.0000
omega____ theta____ kappa____ phi______ frames
    -      105.8472 -125.0000 -120.0000 63

#__ type_ start__ end____ width___ exp.time_
 21 omega   30.00  108.00   1.0000   48.0000
omega____ theta____ kappa____ phi______ frames
    -      105.8472  -95.0000   60.0000 78

#__ type_ start__ end____ width___ exp.time_
 22 omega   62.00  117.00   1.0000   48.0000
omega____ theta____ kappa____ phi______ frames
    -      105.8472 -125.0000   60.0000 55

#__ type_ start__ end____ width___ exp.time_
 23 omega   65.00  112.00   1.0000   48.0000
omega____ theta____ kappa____ phi______ frames
    -      105.8472 -125.0000  -30.0000 47

#__ type_ start__ end____ width___ exp.time_
 24 omega   77.00  104.00   1.0000   48.0000
omega____ theta____ kappa____ phi______ frames
    -      105.8472   77.0000  150.0000 27

#__ type_ start__ end____ width___ exp.time_
 25 omega   27.00  146.00   1.0000   48.0000
omega____ theta____ kappa____ phi______ frames
    -      105.8472  -15.0000  -60.0000 119

#__ type_ start__ end____ width___ exp.time_
 26 omega   86.00  113.00   1.0000   48.0000
omega____ theta____ kappa____ phi______ frames
    -      105.8472   45.0000   30.0000 27

#__ type_ start__ end____ width___ exp.time_
 27 omega   45.00   90.00   1.0000   48.0000
omega____ theta____ kappa____ phi______ frames
    -      105.8472  -95.0000 -120.0000 45
;
_diffrn_measurement_device_type 'SuperNova, Single source at offset), Atlas'
_diffrn_measurement_method '\w scans'
_diffrn_orient_matrix_UB_11 0.0706931000
_diffrn_orient_matrix_UB_12 -0.0547140000
_diffrn_orient_matrix_UB_13 -0.0644338000
_diffrn_orient_matrix_UB_21 -0.1001704000
_diffrn_orient_matrix_UB_22 -0.0356403000
_diffrn_orient_matrix_UB_23 -0.0164998000
_diffrn_orient_matrix_UB_31 0.0006437000
_diffrn_orient_matrix_UB_32 0.0783322000
_diffrn_orient_matrix_UB_33 -0.0668527000
_diffrn_radiation_monochromator mirror
_diffrn_radiation_type 'Cu K\a'
_diffrn_radiation_wavelength 1.5418
_diffrn_reflns_av_R_equivalents 0.058
_diffrn_reflns_av_unetI/netI 0.060
_diffrn_reflns_Laue_measured_fraction_full 0.999
_diffrn_reflns_Laue_measured_fraction_max 0.958
_diffrn_reflns_limit_h_max 16
_diffrn_reflns_limit_h_min -16
_diffrn_reflns_limit_k_max 19
_diffrn_reflns_limit_k_min -15
_diffrn_reflns_limit_l_max 19
_diffrn_reflns_limit_l_min -21
_diffrn_reflns_number 25965
_diffrn_reflns_point_group_measured_fraction_full 0.999
_diffrn_reflns_point_group_measured_fraction_max 0.958
_diffrn_reflns_theta_full 67.500
_diffrn_reflns_theta_max 75.578
_diffrn_reflns_theta_min 3.518
_diffrn_source 'SuperNova (Cu) X-ray Source'
_diffrn_standards_number 0
_exptl_absorpt_coefficient_mu 13.393
_exptl_absorpt_correction_T_max 1.00000
_exptl_absorpt_correction_T_min 0.18860
_exptl_absorpt_correction_type multi-scan
_exptl_absorpt_process_details
;
CrysAlisPro, Agilent Technologies,
Version 1.171.35.19 (release 27-10-2011 CrysAlis171 .NET)
(compiled Oct 27 2011,15:02:11)
Empirical absorption correction using spherical harmonics,
 implemented in SCALE3 ABSPACK scaling algorithm.
;
_exptl_crystal_colour colourless
_exptl_crystal_colour_primary colourless
_exptl_crystal_density_diffrn 1.474
_exptl_crystal_density_method 'not measured'
_exptl_crystal_description column
_exptl_crystal_F_000 1448
_exptl_crystal_size_max 0.3133
_exptl_crystal_size_mid 0.1578
_exptl_crystal_size_min 0.0865
_refine_diff_density_max 2.65
_refine_diff_density_min -1.94
_refine_diff_density_rms 0.19
_refine_ls_extinction_coef .
_refine_ls_extinction_method none
_refine_ls_goodness_of_fit_ref 1.04
_refine_ls_hydrogen_treatment constr
_refine_ls_matrix_type full
_refine_ls_number_parameters 725
_refine_ls_number_reflns 12864
_refine_ls_number_restraints 6
_refine_ls_restrained_S_all 1.04
_refine_ls_R_factor_all 0.067
_refine_ls_R_factor_gt 0.058
_refine_ls_shift/su_max 0.001
_refine_ls_shift/su_mean 0.000
_refine_ls_structure_factor_coef Fsqd
_refine_ls_weighting_details 'w=1/[\s^2^(Fo^2^)+(0.118P)^2^+0.092P] where P=(Fo^2^+2Fc^2^)/3'
_refine_ls_weighting_scheme calc
_refine_ls_wR_factor_gt 0.153
_refine_ls_wR_factor_ref 0.164
_reflns_Friedel_coverage 0.000
_reflns_Friedel_fraction_full .
_reflns_Friedel_fraction_max .
_reflns_number_gt 10928
_reflns_number_total 12864
_reflns_threshold_expression 'I > 2\s(I)'
_cod_data_source_file inorganics-01-00046-s001.cif
_cod_data_source_block 6a
_cod_database_code 1556458
_olex2_refinement_description
;
1. Fixed Uiso
 At 1.2 times of:
  All C(H) groups, All C(H,H) groups
 At 1.5 times of:
  All C(H,H,H) groups
2. Uiso/Uaniso restraints and constraints
Uanis(C64) \\sim Ueq: with sigma of 0.005 and sigma for terminal atoms of 0.01
3.a Ternary CH refined with riding coordinates:
 C1(H1)
3.b Secondary CH2 refined with riding coordinates:
 C46(H46A,H46B), C47(H47A,H47B)
3.c Aromatic/amide H refined with riding coordinates:
 C3(H3), C4(H4), C5(H5), C6(H6), C7(H7), C9(H9), C10(H10), C11(H11), C12(H12),
 C13(H13), C15(H15), C16(H16), C17(H17), C18(H18), C19(H19), C21(H21), C22(H22),
  C23(H23), C24(H24), C25(H25), C28(H28), C30(H30), C37(H37), C39(H39),
 C52(H52), C53(H53), C54(H54), C55(H55), C56(H56), C59(H59), C60(H60), C61(H61),
  C62(H62), C63(H63), C66(H66), C67(H67), C68(H68), C69(H69), C70(H70)
3.d Idealised Me refined as rotating group:
 C32(H32A,H32B,H32C), C33(H33A,H33B,H33C), C34(H34A,H34B,H34C), C41(H41A,H41B,
 H41C), C42(H42A,H42B,H42C), C43(H43A,H43B,H43C), C44(H44A,H44B,H44C), C45(H45A,
 H45B,H45C), C48(H48A,H48B,H48C), C49(H49A,H49B,H49C), C50(H50A,H50B,H50C),
 C57(H57A,H57B,H57C), C64(H64A,H64B,H64C)
;
_shelx_space_group_comment
;
The symmetry employed for this shelxl refinement is uniquely defined
by the following loop, which should always be used as a source of
symmetry information in preference to the above space-group names.
They are only intended as comments.
;
_shelxl_version_number 2013-4

loop_
_space_group_symop_operation_xyz
'x, y, z'
'-x, -y, -z'

loop_
_atom_site_label
_atom_site_type_symbol
_atom_site_fract_x
_atom_site_fract_y
_atom_site_fract_z
_atom_site_U_iso_or_equiv
_atom_site_adp_type
_atom_site_occupancy
_atom_site_site_symmetry_order
_atom_site_calc_flag
_atom_site_refinement_flags_posn
_atom_site_refinement_flags_adp
_atom_site_refinement_flags_occupancy
_atom_site_disorder_assembly
_atom_site_disorder_group
La1 La 0.66319(2) 0.23830(2) 0.79629(2) 0.02463(10) Uani 1 1 d . . . . .
I1 I 0.48293(2) 0.37976(2) 0.76524(2) 0.03092(11) Uani 1 1 d . . . . .
I2 I 0.76576(3) 0.05381(2) 0.86189(2) 0.03624(11) Uani 1 1 d . . . . .
P1 P 0.81168(9) 0.31827(8) 0.61162(7) 0.0244(2) Uani 1 1 d . . . . .
P2 P 0.86269(9) 0.36929(8) 0.77341(7) 0.0238(2) Uani 1 1 d . . . . .
N1 N 0.7491(3) 0.2261(3) 0.6445(3) 0.0277(8) Uani 1 1 d . . . . .
N2 N 0.7773(3) 0.3275(3) 0.8551(2) 0.0265(8) Uani 1 1 d . . . . .
N3 N 0.5011(4) 0.1161(3) 0.8038(3) 0.0335(9) Uani 1 1 d . . . . .
N4 N 0.5181(4) 0.2127(3) 0.9536(3) 0.0321(9) Uani 1 1 d . . . . .
C1 C 0.7955(4) 0.3726(3) 0.6979(3) 0.0256(9) Uani 1 1 d . . . . .
H1 H 0.7550 0.4298 0.6928 0.031 Uiso 1 1 calc R U . . .
C2 C 0.7566(4) 0.3901(4) 0.5365(3) 0.0280(10) Uani 1 1 d . . . . .
C3 C 0.6751(4) 0.4520(4) 0.5590(3) 0.0328(11) Uani 1 1 d . . . . .
H3 H 0.6475 0.4598 0.6151 0.039 Uiso 1 1 calc R U . . .
C4 C 0.6340(4) 0.5021(4) 0.5006(3) 0.0347(11) Uani 1 1 d . . . . .
H4 H 0.5790 0.5446 0.5170 0.042 Uiso 1 1 calc R U . . .
C5 C 0.6718(5) 0.4913(4) 0.4175(3) 0.0401(13) Uani 1 1 d . . . . .
H5 H 0.6420 0.5252 0.3777 0.048 Uiso 1 1 calc R U . . .
C6 C 0.7534(5) 0.4306(5) 0.3942(3) 0.0427(14) Uani 1 1 d . . . . .
H6 H 0.7795 0.4224 0.3381 0.051 Uiso 1 1 calc R U . . .
C7 C 0.7976(5) 0.3812(4) 0.4530(3) 0.0342(11) Uani 1 1 d . . . . .
H7 H 0.8556 0.3415 0.4363 0.041 Uiso 1 1 calc R U . . .
C8 C 0.9500(4) 0.3110(4) 0.5539(3) 0.0271(10) Uani 1 1 d . . . . .
C9 C 1.0111(4) 0.3844(4) 0.5463(3) 0.0331(11) Uani 1 1 d . . . . .
H9 H 0.9814 0.4336 0.5742 0.040 Uiso 1 1 calc R U . . .
C10 C 1.1158(5) 0.3877(4) 0.4982(3) 0.0362(12) Uani 1 1 d . . . . .
H10 H 1.1569 0.4387 0.4935 0.043 Uiso 1 1 calc R U . . .
C11 C 1.1596(4) 0.3159(4) 0.4573(3) 0.0365(12) Uani 1 1 d . . . . .
H11 H 1.2313 0.3173 0.4253 0.044 Uiso 1 1 calc R U . . .
C12 C 1.0989(5) 0.2428(4) 0.4632(3) 0.0390(12) Uani 1 1 d . . . . .
H12 H 1.1287 0.1939 0.4348 0.047 Uiso 1 1 calc R U . . .
C13 C 0.9945(5) 0.2401(4) 0.5105(3) 0.0343(11) Uani 1 1 d . . . . .
H13 H 0.9529 0.1898 0.5134 0.041 Uiso 1 1 calc R U . . .
C14 C 0.9090(4) 0.4757(4) 0.7828(3) 0.0280(10) Uani 1 1 d . . . . .
C15 C 0.9053(4) 0.5480(4) 0.7248(3) 0.0312(10) Uani 1 1 d . . . . .
H15 H 0.8714 0.5432 0.6825 0.037 Uiso 1 1 calc R U . . .
C16 C 0.9511(5) 0.6271(4) 0.7287(3) 0.0363(11) Uani 1 1 d . . . . .
H16 H 0.9490 0.6762 0.6887 0.044 Uiso 1 1 calc R U . . .
C17 C 1.0001(5) 0.6349(4) 0.7912(4) 0.0373(12) Uani 1 1 d . . . . .
H17 H 1.0319 0.6889 0.7934 0.045 Uiso 1 1 calc R U . . .
C18 C 1.0024(5) 0.5632(4) 0.8506(3) 0.0356(11) Uani 1 1 d . . . . .
H18 H 1.0352 0.5688 0.8934 0.043 Uiso 1 1 calc R U . . .
C19 C 0.9571(4) 0.4845(4) 0.8471(3) 0.0313(10) Uani 1 1 d . . . . .
H19 H 0.9582 0.4360 0.8879 0.038 Uiso 1 1 calc R U . . .
C20 C 0.9881(4) 0.3082(4) 0.7436(3) 0.0278(10) Uani 1 1 d . . . . .
C21 C 1.0850(4) 0.3499(4) 0.7114(3) 0.0343(11) Uani 1 1 d . . . . .
H21 H 1.0883 0.4124 0.7093 0.041 Uiso 1 1 calc R U . . .
C22 C 1.1772(5) 0.3012(4) 0.6823(4) 0.0399(13) Uani 1 1 d . . . . .
H22 H 1.2427 0.3306 0.6599 0.048 Uiso 1 1 calc R U . . .
C23 C 1.1742(5) 0.2103(5) 0.6858(3) 0.0396(13) Uani 1 1 d . . . . .
H23 H 1.2375 0.1774 0.6656 0.048 Uiso 1 1 calc R U . . .
C24 C 1.0790(5) 0.1675(4) 0.7186(3) 0.0351(11) Uani 1 1 d . . . . .
H24 H 1.0771 0.1049 0.7205 0.042 Uiso 1 1 calc R U . . .
C25 C 0.9856(4) 0.2148(4) 0.7490(3) 0.0307(10) Uani 1 1 d . . . . .
H25 H 0.9209 0.1847 0.7731 0.037 Uiso 1 1 calc R U . . .
C26 C 0.7335(4) 0.1619(4) 0.5938(3) 0.0302(10) Uani 1 1 d . . . . .
C27 C 0.6477(5) 0.1699(4) 0.5559(3) 0.0324(11) Uani 1 1 d . . . . .
C28 C 0.6317(5) 0.1045(4) 0.5109(3) 0.0358(11) Uani 1 1 d . . . . .
H28 H 0.5739 0.1111 0.4859 0.043 Uiso 1 1 calc R U . . .
C29 C 0.6976(6) 0.0291(4) 0.5009(3) 0.0419(13) Uani 1 1 d . . . . .
C30 C 0.7799(5) 0.0207(4) 0.5407(3) 0.0386(12) Uani 1 1 d . . . . .
H30 H 0.8253 -0.0303 0.5354 0.046 Uiso 1 1 calc R U . . .
C31 C 0.7977(5) 0.0842(4) 0.5877(3) 0.0337(11) Uani 1 1 d . . . . .
C32 C 0.5716(4) 0.2484(4) 0.5614(3) 0.0344(11) Uani 1 1 d . . . . .
H32A H 0.5969 0.2927 0.5141 0.052 Uiso 1 1 calc R U . . .
H32B H 0.5677 0.2744 0.6119 0.052 Uiso 1 1 calc R U . . .
H32C H 0.5008 0.2291 0.5617 0.052 Uiso 1 1 calc R U . . .
C33 C 0.6838(7) -0.0374(5) 0.4463(4) 0.0526(17) Uani 1 1 d . . . . .
H33A H 0.7370 -0.0276 0.3937 0.079 Uiso 1 1 calc R U . . .
H33B H 0.6123 -0.0307 0.4373 0.079 Uiso 1 1 calc R U . . .
H33C H 0.6932 -0.0974 0.4725 0.079 Uiso 1 1 calc R U . . .
C34 C 0.8861(5) 0.0654(4) 0.6307(3) 0.0362(12) Uani 1 1 d . . . . .
H34A H 0.8617 0.0231 0.6796 0.054 Uiso 1 1 calc R U . . .
H34B H 0.9058 0.1205 0.6466 0.054 Uiso 1 1 calc R U . . .
H34C H 0.9481 0.0403 0.5936 0.054 Uiso 1 1 calc R U . . .
C35 C 0.7683(4) 0.3513(4) 0.9358(3) 0.0276(10) Uani 1 1 d . . . . .
C36 C 0.8179(4) 0.3007(4) 0.9905(3) 0.0274(10) Uani 1 1 d . . . . .
C37 C 0.8030(4) 0.3221(4) 1.0701(3) 0.0286(10) Uani 1 1 d . . . . .
H37 H 0.8388 0.2879 1.1059 0.034 Uiso 1 1 calc R U . . .
C38 C 0.7368(4) 0.3923(4) 1.0982(3) 0.0309(10) Uani 1 1 d . . . . .
C39 C 0.6878(4) 0.4426(4) 1.0428(3) 0.0323(11) Uani 1 1 d . . . . .
H39 H 0.6421 0.4907 1.0607 0.039 Uiso 1 1 calc R U . . .
C40 C 0.7039(4) 0.4244(4) 0.9620(3) 0.0285(10) Uani 1 1 d . . . . .
C41 C 0.8901(5) 0.2227(4) 0.9656(3) 0.0345(11) Uani 1 1 d . . . . .
H41A H 0.9502 0.2428 0.9199 0.052 Uiso 1 1 calc R U . . .
H41B H 0.8502 0.1789 0.9486 0.052 Uiso 1 1 calc R U . . .
H41C H 0.9167 0.1957 1.0120 0.052 Uiso 1 1 calc R U . . .
C42 C 0.7186(5) 0.4131(4) 1.1850(3) 0.0368(12) Uani 1 1 d . . . . .
H42A H 0.7570 0.4666 1.1854 0.055 Uiso 1 1 calc R U . . .
H42B H 0.7447 0.3634 1.2175 0.055 Uiso 1 1 calc R U . . .
H42C H 0.6423 0.4226 1.2084 0.055 Uiso 1 1 calc R U . . .
C43 C 0.6508(5) 0.4834(4) 0.9051(3) 0.0336(11) Uani 1 1 d . . . . .
H43A H 0.6120 0.4469 0.8794 0.050 Uiso 1 1 calc R U . . .
H43B H 0.7049 0.5170 0.8627 0.050 Uiso 1 1 calc R U . . .
H43C H 0.6009 0.5245 0.9364 0.050 Uiso 1 1 calc R U . . .
C44 C 0.5447(5) 0.0382(4) 0.7633(4) 0.0398(12) Uani 1 1 d . . . . .
H44A H 0.6022 0.0115 0.7864 0.060 Uiso 1 1 calc R U . . .
H44B H 0.5727 0.0559 0.7045 0.060 Uiso 1 1 calc R U . . .
H44C H 0.4884 -0.0049 0.7717 0.060 Uiso 1 1 calc R U . . .
C45 C 0.4106(5) 0.1508(4) 0.7696(4) 0.0392(12) Uani 1 1 d . . . . .
H45A H 0.4370 0.1694 0.7108 0.059 Uiso 1 1 calc R U . . .
H45B H 0.3770 0.2015 0.7973 0.059 Uiso 1 1 calc R U . . .
H45C H 0.3582 0.1042 0.7782 0.059 Uiso 1 1 calc R U . . .
C46 C 0.4589(5) 0.0879(4) 0.8928(3) 0.0384(12) Uani 1 1 d . . . . .
H46A H 0.5138 0.0508 0.9127 0.046 Uiso 1 1 calc R U . . .
H46B H 0.3962 0.0506 0.9005 0.046 Uiso 1 1 calc R U . . .
C47 C 0.4267(4) 0.1639(4) 0.9451(3) 0.0376(12) Uani 1 1 d . . . . .
H47A H 0.3799 0.2059 0.9205 0.045 Uiso 1 1 calc R U . . .
H47B H 0.3851 0.1399 1.0003 0.045 Uiso 1 1 calc R U . . .
C48 C 0.4760(5) 0.2961(4) 0.9871(3) 0.0406(13) Uani 1 1 d . . . . .
H48A H 0.4425 0.3324 0.9485 0.061 Uiso 1 1 calc R U . . .
H48B H 0.5345 0.3287 0.9957 0.061 Uiso 1 1 calc R U . . .
H48C H 0.4232 0.2826 1.0395 0.061 Uiso 1 1 calc R U . . .
C49 C 0.5669(5) 0.1616(4) 1.0168(3) 0.0393(12) Uani 1 1 d . . . . .
H49A H 0.6308 0.1916 1.0191 0.059 Uiso 1 1 calc R U . . .
H49B H 0.5862 0.1017 1.0021 0.059 Uiso 1 1 calc R U . . .
H49C H 0.5155 0.1583 1.0705 0.059 Uiso 1 1 calc R U . . .
C50 C 1.1285(6) 0.0854(5) 0.9369(5) 0.0567(17) Uani 1 1 d . . . . .
H50A H 1.0520 0.0807 0.9427 0.085 Uiso 1 1 calc R U . . .
H50B H 1.1516 0.0384 0.9738 0.085 Uiso 1 1 calc R U . . .
H50C H 1.1674 0.0792 0.8803 0.085 Uiso 1 1 calc R U . . .
C51 C 1.1501(5) 0.1717(4) 0.9577(4) 0.0413(13) Uani 1 1 d . . . . .
C52 C 1.1525(6) 0.1833(5) 1.0387(4) 0.0492(16) Uani 1 1 d . . . . .
H52 H 1.1427 0.1341 1.0799 0.059 Uiso 1 1 calc R U . . .
C53 C 1.1689(6) 0.2649(6) 1.0575(5) 0.0571(19) Uani 1 1 d . . . . .
H53 H 1.1692 0.2719 1.1121 0.069 Uiso 1 1 calc R U . . .
C54 C 1.1851(7) 0.3375(6) 0.9987(5) 0.0606(19) Uani 1 1 d . . . . .
H54 H 1.1958 0.3941 1.0128 0.073 Uiso 1 1 calc R U . . .
C55 C 1.1857(6) 0.3269(5) 0.9190(5) 0.0543(18) Uani 1 1 d . . . . .
H55 H 1.1985 0.3763 0.8779 0.065 Uiso 1 1 calc R U . . .
C56 C 1.1678(5) 0.2455(5) 0.8987(4) 0.0454(15) Uani 1 1 d . . . . .
H56 H 1.1676 0.2395 0.8439 0.055 Uiso 1 1 calc R U . . .
C57 C 1.7335(6) 0.8397(5) 0.7490(4) 0.0512(16) Uani 1 1 d . . . . .
H57A H 1.8032 0.8107 0.7460 0.077 Uiso 1 1 calc R U . . .
H57B H 1.7002 0.8507 0.8055 0.077 Uiso 1 1 calc R U . . .
H57C H 1.7426 0.8961 0.7134 0.077 Uiso 1 1 calc R U . . .
C58 C 1.6637(5) 0.7808(4) 0.7212(4) 0.0410(13) Uani 1 1 d . . . . .
C59 C 1.6493(6) 0.6935(4) 0.7566(4) 0.0442(14) Uani 1 1 d . . . . .
H59 H 1.6828 0.6715 0.7987 0.053 Uiso 1 1 calc R U . . .
C60 C 1.5869(6) 0.6388(5) 0.7310(4) 0.0487(15) Uani 1 1 d . . . . .
H60 H 1.5775 0.5794 0.7562 0.058 Uiso 1 1 calc R U . . .
C61 C 1.5376(6) 0.6681(6) 0.6696(5) 0.0563(18) Uani 1 1 d . . . . .
H61 H 1.4962 0.6291 0.6515 0.068 Uiso 1 1 calc R U . . .
C62 C 1.5495(6) 0.7547(6) 0.6350(4) 0.058(2) Uani 1 1 d . . . . .
H62 H 1.5141 0.7768 0.5940 0.070 Uiso 1 1 calc R U . . .
C63 C 1.6134(6) 0.8098(5) 0.6601(4) 0.0494(16) Uani 1 1 d . . . . .
H63 H 1.6229 0.8691 0.6346 0.059 Uiso 1 1 calc R U . . .
C64 C 1.2966(10) 0.8693(8) 0.8111(7) 0.087(3) Uani 1 1 d . U . . .
H64A H 1.3214 0.9302 0.8038 0.131 Uiso 1 1 calc R U . . .
H64B H 1.3564 0.8300 0.7894 0.131 Uiso 1 1 calc R U . . .
H64C H 1.2668 0.8506 0.8694 0.131 Uiso 1 1 calc R U . . .
C65 C 1.2136(8) 0.8652(6) 0.7665(5) 0.061(2) Uani 1 1 d . . . . .
C66 C 1.2322(6) 0.8293(5) 0.6943(5) 0.0530(17) Uani 1 1 d . . . . .
H66 H 1.3001 0.8032 0.6730 0.064 Uiso 1 1 calc R U . . .
C67 C 1.1550(7) 0.8298(5) 0.6511(4) 0.0532(16) Uani 1 1 d . . . . .
H67 H 1.1710 0.8055 0.6005 0.064 Uiso 1 1 calc R U . . .
C68 C 1.0557(6) 0.8652(5) 0.6814(4) 0.0521(16) Uani 1 1 d . . . . .
H68 H 1.0024 0.8649 0.6525 0.062 Uiso 1 1 calc R U . . .
C69 C 1.0342(7) 0.9012(5) 0.7541(5) 0.0563(18) Uani 1 1 d . . . . .
H69 H 0.9658 0.9265 0.7750 0.068 Uiso 1 1 calc R U . . .
C70 C 1.1110(8) 0.9011(5) 0.7971(4) 0.061(2) Uani 1 1 d . . . . .
H70 H 1.0945 0.9255 0.8477 0.073 Uiso 1 1 calc R U . . .

loop_
_atom_site_aniso_label
_atom_site_aniso_U_11
_atom_site_aniso_U_22
_atom_site_aniso_U_33
_atom_site_aniso_U_23
_atom_site_aniso_U_13
_atom_site_aniso_U_12
La1 0.02442(15) 0.02296(17) 0.02594(15) 0.00013(10) -0.00687(10) -0.00010(10)
I1 0.02838(17) 0.02979(19) 0.03306(17) 0.00137(12) -0.00825(12) 0.00355(12)
I2 0.03600(18) 0.0275(2) 0.04378(19) 0.00291(14) -0.01152(13) 0.00256(13)
P1 0.0255(5) 0.0231(6) 0.0250(5) -0.0004(4) -0.0082(4) 0.0002(4)
P2 0.0243(5) 0.0233(6) 0.0244(5) -0.0009(4) -0.0084(4) 0.0010(4)
N1 0.029(2) 0.024(2) 0.0308(19) -0.0023(16) -0.0101(15) -0.0009(16)
N2 0.031(2) 0.028(2) 0.0197(17) -0.0004(15) -0.0076(14) -0.0015(16)
N3 0.032(2) 0.031(2) 0.037(2) 0.0023(18) -0.0109(17) -0.0025(18)
N4 0.030(2) 0.036(3) 0.0299(19) 0.0012(17) -0.0105(16) 0.0037(18)
C1 0.028(2) 0.024(3) 0.024(2) -0.0012(17) -0.0078(17) 0.0004(18)
C2 0.031(2) 0.027(3) 0.027(2) 0.0033(18) -0.0118(18) -0.0041(19)
C3 0.030(2) 0.034(3) 0.033(2) 0.001(2) -0.0076(19) -0.006(2)
C4 0.029(2) 0.036(3) 0.040(3) 0.001(2) -0.013(2) -0.001(2)
C5 0.042(3) 0.043(3) 0.037(3) 0.012(2) -0.022(2) -0.002(2)
C6 0.047(3) 0.054(4) 0.029(2) -0.001(2) -0.014(2) -0.003(3)
C7 0.039(3) 0.034(3) 0.030(2) -0.003(2) -0.011(2) 0.000(2)
C8 0.031(2) 0.029(3) 0.0215(19) 0.0008(17) -0.0082(17) 0.0015(19)
C9 0.034(3) 0.033(3) 0.032(2) -0.002(2) -0.0092(19) 0.004(2)
C10 0.036(3) 0.037(3) 0.032(2) 0.001(2) -0.003(2) -0.010(2)
C11 0.031(3) 0.039(3) 0.037(3) 0.002(2) -0.009(2) 0.005(2)
C12 0.037(3) 0.039(3) 0.036(3) 0.000(2) -0.005(2) 0.006(2)
C13 0.040(3) 0.027(3) 0.032(2) -0.003(2) -0.001(2) 0.000(2)
C14 0.029(2) 0.027(3) 0.028(2) -0.0025(18) -0.0076(18) -0.0001(19)
C15 0.032(2) 0.030(3) 0.031(2) -0.002(2) -0.0092(19) 0.003(2)
C16 0.041(3) 0.029(3) 0.038(3) 0.001(2) -0.010(2) -0.001(2)
C17 0.039(3) 0.029(3) 0.043(3) -0.003(2) -0.008(2) -0.009(2)
C18 0.039(3) 0.040(3) 0.032(2) -0.007(2) -0.012(2) -0.008(2)
C19 0.034(3) 0.035(3) 0.027(2) -0.0012(19) -0.0112(19) -0.005(2)
C20 0.031(2) 0.031(3) 0.0227(19) -0.0027(18) -0.0096(17) 0.0035(19)
C21 0.029(2) 0.036(3) 0.037(2) 0.002(2) -0.0098(19) 0.003(2)
C22 0.031(3) 0.043(4) 0.040(3) 0.005(2) -0.005(2) 0.001(2)
C23 0.032(3) 0.050(4) 0.036(3) -0.007(2) -0.009(2) 0.008(2)
C24 0.037(3) 0.033(3) 0.039(3) -0.007(2) -0.017(2) 0.010(2)
C25 0.026(2) 0.030(3) 0.036(2) -0.006(2) -0.0073(18) -0.0010(19)
C26 0.036(3) 0.023(3) 0.029(2) -0.0033(18) -0.0050(19) -0.004(2)
C27 0.040(3) 0.034(3) 0.023(2) 0.0034(19) -0.0106(19) -0.007(2)
C28 0.045(3) 0.032(3) 0.034(2) 0.000(2) -0.016(2) -0.008(2)
C29 0.059(4) 0.034(3) 0.033(2) -0.005(2) -0.009(2) -0.013(3)
C30 0.050(3) 0.025(3) 0.039(3) -0.005(2) -0.007(2) -0.001(2)
C31 0.040(3) 0.024(3) 0.034(2) 0.001(2) -0.006(2) -0.001(2)
C32 0.032(3) 0.039(3) 0.036(2) -0.003(2) -0.016(2) -0.003(2)
C33 0.077(5) 0.040(4) 0.046(3) -0.009(3) -0.023(3) -0.009(3)
C34 0.041(3) 0.031(3) 0.038(3) -0.001(2) -0.016(2) 0.010(2)
C35 0.028(2) 0.031(3) 0.023(2) -0.0033(18) -0.0059(17) -0.0038(19)
C36 0.029(2) 0.027(3) 0.026(2) 0.0010(18) -0.0092(17) 0.0008(19)
C37 0.031(2) 0.031(3) 0.025(2) -0.0016(18) -0.0105(17) -0.0005(19)
C38 0.034(2) 0.032(3) 0.028(2) -0.0027(19) -0.0102(19) -0.002(2)
C39 0.029(2) 0.033(3) 0.034(2) -0.004(2) -0.0060(19) 0.002(2)
C40 0.024(2) 0.031(3) 0.030(2) 0.0001(19) -0.0082(17) -0.0001(19)
C41 0.037(3) 0.035(3) 0.033(2) -0.003(2) -0.012(2) 0.009(2)
C42 0.044(3) 0.040(3) 0.029(2) -0.010(2) -0.013(2) 0.008(2)
C43 0.037(3) 0.032(3) 0.032(2) -0.001(2) -0.011(2) 0.006(2)
C44 0.037(3) 0.034(3) 0.047(3) -0.002(2) -0.010(2) -0.008(2)
C45 0.036(3) 0.036(3) 0.047(3) 0.006(2) -0.018(2) -0.010(2)
C46 0.035(3) 0.036(3) 0.040(3) 0.004(2) -0.006(2) -0.009(2)
C47 0.030(3) 0.043(3) 0.035(3) 0.004(2) -0.003(2) -0.004(2)
C48 0.041(3) 0.041(3) 0.036(3) 0.002(2) -0.005(2) -0.005(2)
C49 0.039(3) 0.044(3) 0.033(2) 0.004(2) -0.010(2) 0.001(2)
C50 0.049(4) 0.052(4) 0.073(5) -0.007(3) -0.022(3) 0.001(3)
C51 0.035(3) 0.042(3) 0.045(3) 0.000(2) -0.010(2) 0.007(2)
C52 0.046(3) 0.060(5) 0.034(3) 0.004(3) -0.004(2) 0.011(3)
C53 0.049(4) 0.075(6) 0.048(3) -0.015(3) -0.015(3) 0.016(4)
C54 0.051(4) 0.057(5) 0.074(5) -0.010(4) -0.015(3) 0.001(3)
C55 0.045(3) 0.051(4) 0.057(4) 0.013(3) -0.007(3) 0.002(3)
C56 0.034(3) 0.058(4) 0.044(3) 0.000(3) -0.012(2) 0.001(3)
C57 0.053(4) 0.045(4) 0.056(4) -0.013(3) -0.009(3) -0.009(3)
C58 0.037(3) 0.040(3) 0.043(3) -0.008(2) -0.002(2) 0.001(2)
C59 0.055(4) 0.038(3) 0.038(3) 0.004(2) -0.012(2) 0.002(3)
C60 0.054(4) 0.039(4) 0.050(3) 0.005(3) -0.013(3) -0.005(3)
C61 0.051(4) 0.065(5) 0.053(4) -0.012(3) -0.007(3) -0.011(3)
C62 0.044(4) 0.085(6) 0.047(3) 0.001(3) -0.017(3) 0.007(3)
C63 0.050(4) 0.043(4) 0.047(3) 0.010(3) -0.007(3) 0.010(3)
C64 0.092(6) 0.087(6) 0.090(6) 0.030(5) -0.047(5) -0.041(5)
C65 0.077(5) 0.048(4) 0.060(4) 0.023(3) -0.033(4) -0.022(4)
C66 0.047(4) 0.041(4) 0.060(4) 0.012(3) -0.003(3) 0.002(3)
C67 0.065(4) 0.042(4) 0.047(3) 0.000(3) -0.008(3) -0.001(3)
C68 0.055(4) 0.047(4) 0.050(3) 0.010(3) -0.013(3) -0.005(3)
C69 0.061(4) 0.047(4) 0.052(4) 0.007(3) -0.007(3) 0.012(3)
C70 0.094(6) 0.039(4) 0.044(3) 0.000(3) -0.008(4) -0.007(4)

loop_
_atom_type_symbol
_atom_type_description
_atom_type_scat_dispersion_real
_atom_type_scat_dispersion_imag
_atom_type_scat_source
C C 0.0181 0.0091 'International Tables Vol C Tables 4.2.6.8 and 6.1.1.4'
H H 0.0000 0.0000 'International Tables Vol C Tables 4.2.6.8 and 6.1.1.4'
I I -0.3257 6.8362 'International Tables Vol C Tables 4.2.6.8 and 6.1.1.4'
La La -1.4094 9.0376 'International Tables Vol C Tables 4.2.6.8 and 6.1.1.4'
N N 0.0311 0.0180 'International Tables Vol C Tables 4.2.6.8 and 6.1.1.4'
P P 0.2955 0.4335 'International Tables Vol C Tables 4.2.6.8 and 6.1.1.4'

loop_
_geom_angle_atom_site_label_1
_geom_angle_atom_site_label_2
_geom_angle_atom_site_label_3
_geom_angle
_geom_angle_site_symmetry_1
_geom_angle_site_symmetry_3
I1 La1 I2 158.395(12) . .
N1 La1 I1 95.45(10) . .
N1 La1 I2 95.04(10) . .
N1 La1 N3 92.95(14) . .
N1 La1 N4 160.34(14) . .
N1 La1 C1 59.12(14) . .
N2 La1 I1 102.24(10) . .
N2 La1 I2 91.59(10) . .
N2 La1 N1 110.72(13) . .
N2 La1 N3 155.13(13) . .
N2 La1 N4 88.90(13) . .
N2 La1 C1 58.64(13) . .
N3 La1 I1 82.26(9) . .
N3 La1 I2 78.38(9) . .
N4 La1 I1 81.19(9) . .
N4 La1 I2 82.59(9) . .
N4 La1 N3 67.43(14) . .
C1 La1 I1 81.15(10) . .
C1 La1 I2 120.41(10) . .
C1 La1 N3 145.63(13) . .
C1 La1 N4 138.22(15) . .
N1 P1 C1 105.0(2) . .
N1 P1 C2 113.5(2) . .
N1 P1 C8 117.3(2) . .
C1 P1 C2 108.2(2) . .
C1 P1 C8 112.8(2) . .
C8 P1 C2 100.0(2) . .
N2 P2 C1 103.6(2) . .
N2 P2 C14 113.2(2) . .
N2 P2 C20 116.5(2) . .
C1 P2 C14 113.2(2) . .
C1 P2 C20 109.6(2) . .
C14 P2 C20 101.1(2) . .
P1 N1 La1 104.1(2) . .
C26 N1 La1 129.8(3) . .
C26 N1 P1 125.3(3) . .
P2 N2 La1 101.87(18) . .
C35 N2 La1 133.3(3) . .
C35 N2 P2 124.3(4) . .
C44 N3 La1 111.6(3) . .
C44 N3 C45 107.0(5) . .
C44 N3 C46 108.7(4) . .
C45 N3 La1 116.7(3) . .
C46 N3 La1 104.2(3) . .
C46 N3 C45 108.4(4) . .
C47 N4 La1 107.2(3) . .
C47 N4 C49 109.7(4) . .
C48 N4 La1 113.8(3) . .
C48 N4 C47 107.7(5) . .
C48 N4 C49 105.7(4) . .
C49 N4 La1 112.7(3) . .
La1 C1 H1 111.3 . .
P1 C1 La1 91.5(2) . .
P1 C1 H1 111.3 . .
P2 C1 La1 88.47(18) . .
P2 C1 P1 134.1(3) . .
P2 C1 H1 111.3 . .
C3 C2 P1 122.8(4) . .
C3 C2 C7 118.6(5) . .
C7 C2 P1 118.6(4) . .
C2 C3 H3 119.7 . .
C4 C3 C2 120.6(5) . .
C4 C3 H3 119.7 . .
C3 C4 H4 119.5 . .
C3 C4 C5 121.1(6) . .
C5 C4 H4 119.5 . .
C4 C5 H5 120.6 . .
C6 C5 C4 118.9(5) . .
C6 C5 H5 120.6 . .
C5 C6 H6 119.8 . .
C5 C6 C7 120.4(5) . .
C7 C6 H6 119.8 . .
C2 C7 H7 119.8 . .
C6 C7 C2 120.4(6) . .
C6 C7 H7 119.8 . .
C9 C8 P1 116.9(4) . .
C9 C8 C13 118.4(5) . .
C13 C8 P1 124.4(4) . .
C8 C9 H9 119.4 . .
C8 C9 C10 121.2(5) . .
C10 C9 H9 119.4 . .
C9 C10 H10 120.2 . .
C11 C10 C9 119.7(5) . .
C11 C10 H10 120.2 . .
C10 C11 H11 120.1 . .
C12 C11 C10 119.8(5) . .
C12 C11 H11 120.1 . .
C11 C12 H12 119.8 . .
C11 C12 C13 120.3(6) . .
C13 C12 H12 119.8 . .
C8 C13 H13 119.7 . .
C12 C13 C8 120.6(6) . .
C12 C13 H13 119.7 . .
C15 C14 P2 121.1(4) . .
C15 C14 C19 119.4(5) . .
C19 C14 P2 119.3(4) . .
C14 C15 H15 119.9 . .
C16 C15 C14 120.2(5) . .
C16 C15 H15 119.9 . .
C15 C16 H16 119.9 . .
C15 C16 C17 120.2(5) . .
C17 C16 H16 119.9 . .
C16 C17 H17 120.0 . .
C16 C17 C18 120.1(6) . .
C18 C17 H17 120.0 . .
C17 C18 H18 120.0 . .
C19 C18 C17 120.1(5) . .
C19 C18 H18 120.0 . .
C14 C19 H19 120.0 . .
C18 C19 C14 120.1(5) . .
C18 C19 H19 120.0 . .
C21 C20 P2 122.6(4) . .
C21 C20 C25 118.8(5) . .
C25 C20 P2 118.5(4) . .
C20 C21 H21 119.7 . .
C22 C21 C20 120.6(6) . .
C22 C21 H21 119.7 . .
C21 C22 H22 119.8 . .
C23 C22 C21 120.5(6) . .
C23 C22 H22 119.8 . .
C22 C23 H23 120.1 . .
C22 C23 C24 119.8(5) . .
C24 C23 H23 120.1 . .
C23 C24 H24 119.6 . .
C23 C24 C25 120.7(6) . .
C25 C24 H24 119.6 . .
C20 C25 H25 120.3 . .
C24 C25 C20 119.4(5) . .
C24 C25 H25 120.3 . .
C27 C26 N1 121.6(5) . .
C31 C26 N1 119.8(5) . .
C31 C26 C27 118.3(5) . .
C26 C27 C32 122.7(5) . .
C28 C27 C26 120.1(5) . .
C28 C27 C32 117.2(5) . .
C27 C28 H28 118.8 . .
C27 C28 C29 122.3(6) . .
C29 C28 H28 118.8 . .
C28 C29 C30 117.0(6) . .
C28 C29 C33 121.3(6) . .
C30 C29 C33 121.6(7) . .
C29 C30 H30 118.7 . .
C31 C30 C29 122.5(6) . .
C31 C30 H30 118.7 . .
C26 C31 C34 123.0(5) . .
C30 C31 C26 119.6(5) . .
C30 C31 C34 117.4(5) . .
C27 C32 H32A 109.5 . .
C27 C32 H32B 109.5 . .
C27 C32 H32C 109.5 . .
H32A C32 H32B 109.5 . .
H32A C32 H32C 109.5 . .
H32B C32 H32C 109.5 . .
C29 C33 H33A 109.5 . .
C29 C33 H33B 109.5 . .
C29 C33 H33C 109.5 . .
H33A C33 H33B 109.5 . .
H33A C33 H33C 109.5 . .
H33B C33 H33C 109.5 . .
C31 C34 H34A 109.5 . .
C31 C34 H34B 109.5 . .
C31 C34 H34C 109.5 . .
H34A C34 H34B 109.5 . .
H34A C34 H34C 109.5 . .
H34B C34 H34C 109.5 . .
C36 C35 N2 121.5(5) . .
C36 C35 C40 119.0(4) . .
C40 C35 N2 119.4(4) . .
C35 C36 C41 121.6(5) . .
C37 C36 C35 120.5(5) . .
C37 C36 C41 117.9(4) . .
C36 C37 H37 119.2 . .
C38 C37 C36 121.5(5) . .
C38 C37 H37 119.2 . .
C37 C38 C39 117.4(5) . .
C37 C38 C42 121.0(5) . .
C39 C38 C42 121.6(5) . .
C38 C39 H39 118.8 . .
C40 C39 C38 122.3(5) . .
C40 C39 H39 118.8 . .
C35 C40 C43 121.6(5) . .
C39 C40 C35 119.2(5) . .
C39 C40 C43 119.2(5) . .
C36 C41 H41A 109.5 . .
C36 C41 H41B 109.5 . .
C36 C41 H41C 109.5 . .
H41A C41 H41B 109.5 . .
H41A C41 H41C 109.5 . .
H41B C41 H41C 109.5 . .
C38 C42 H42A 109.5 . .
C38 C42 H42B 109.5 . .
C38 C42 H42C 109.5 . .
H42A C42 H42B 109.5 . .
H42A C42 H42C 109.5 . .
H42B C42 H42C 109.5 . .
C40 C43 H43A 109.5 . .
C40 C43 H43B 109.5 . .
C40 C43 H43C 109.5 . .
H43A C43 H43B 109.5 . .
H43A C43 H43C 109.5 . .
H43B C43 H43C 109.5 . .
N3 C44 H44A 109.5 . .
N3 C44 H44B 109.5 . .
N3 C44 H44C 109.5 . .
H44A C44 H44B 109.5 . .
H44A C44 H44C 109.5 . .
H44B C44 H44C 109.5 . .
N3 C45 H45A 109.5 . .
N3 C45 H45B 109.5 . .
N3 C45 H45C 109.5 . .
H45A C45 H45B 109.5 . .
H45A C45 H45C 109.5 . .
H45B C45 H45C 109.5 . .
N3 C46 H46A 108.6 . .
N3 C46 H46B 108.6 . .
N3 C46 C47 114.6(5) . .
H46A C46 H46B 107.6 . .
C47 C46 H46A 108.6 . .
C47 C46 H46B 108.6 . .
N4 C47 C46 113.7(5) . .
N4 C47 H47A 108.8 . .
N4 C47 H47B 108.8 . .
C46 C47 H47A 108.8 . .
C46 C47 H47B 108.8 . .
H47A C47 H47B 107.7 . .
N4 C48 H48A 109.5 . .
N4 C48 H48B 109.5 . .
N4 C48 H48C 109.5 . .
H48A C48 H48B 109.5 . .
H48A C48 H48C 109.5 . .
H48B C48 H48C 109.5 . .
N4 C49 H49A 109.5 . .
N4 C49 H49B 109.5 . .
N4 C49 H49C 109.5 . .
H49A C49 H49B 109.5 . .
H49A C49 H49C 109.5 . .
H49B C49 H49C 109.5 . .
H50A C50 H50B 109.5 . .
H50A C50 H50C 109.5 . .
H50B C50 H50C 109.5 . .
C51 C50 H50A 109.5 . .
C51 C50 H50B 109.5 . .
C51 C50 H50C 109.5 . .
C52 C51 C50 121.1(6) . .
C56 C51 C50 121.0(6) . .
C56 C51 C52 117.9(7) . .
C51 C52 H52 119.9 . .
C53 C52 C51 120.2(6) . .
C53 C52 H52 119.9 . .
C52 C53 H53 119.4 . .
C52 C53 C54 121.3(7) . .
C54 C53 H53 119.4 . .
C53 C54 H54 120.4 . .
C53 C54 C55 119.3(8) . .
C55 C54 H54 120.4 . .
C54 C55 H55 119.7 . .
C56 C55 C54 120.5(7) . .
C56 C55 H55 119.7 . .
C51 C56 H56 119.6 . .
C55 C56 C51 120.8(6) . .
C55 C56 H56 119.6 . .
H57A C57 H57B 109.5 . .
H57A C57 H57C 109.5 . .
H57B C57 H57C 109.5 . .
C58 C57 H57A 109.5 . .
C58 C57 H57B 109.5 . .
C58 C57 H57C 109.5 . .
C59 C58 C57 119.8(6) . .
C63 C58 C57 122.4(6) . .
C63 C58 C59 117.8(7) . .
C58 C59 H59 119.8 . .
C60 C59 C58 120.3(6) . .
C60 C59 H59 119.8 . .
C59 C60 H60 119.2 . .
C59 C60 C61 121.6(7) . .
C61 C60 H60 119.2 . .
C60 C61 H61 120.6 . .
C62 C61 C60 118.8(7) . .
C62 C61 H61 120.6 . .
C61 C62 H62 120.1 . .
C61 C62 C63 119.8(7) . .
C63 C62 H62 120.1 . .
C58 C63 C62 121.7(7) . .
C58 C63 H63 119.1 . .
C62 C63 H63 119.1 . .
H64A C64 H64B 109.5 . .
H64A C64 H64C 109.5 . .
H64B C64 H64C 109.5 . .
C65 C64 H64A 109.5 . .
C65 C64 H64B 109.5 . .
C65 C64 H64C 109.5 . .
C66 C65 C64 122.7(10) . .
C66 C65 C70 117.2(7) . .
C70 C65 C64 120.1(10) . .
C65 C66 H66 119.0 . .
C65 C66 C67 122.0(7) . .
C67 C66 H66 119.0 . .
C66 C67 H67 119.9 . .
C68 C67 C66 120.1(7) . .
C68 C67 H67 119.9 . .
C67 C68 H68 120.4 . .
C67 C68 C69 119.3(8) . .
C69 C68 H68 120.4 . .
C68 C69 H69 119.6 . .
C68 C69 C70 120.8(8) . .
C70 C69 H69 119.6 . .
C65 C70 H70 119.7 . .
C69 C70 C65 120.6(7) . .
C69 C70 H70 119.7 . .

loop_
_geom_bond_atom_site_label_1
_geom_bond_atom_site_label_2
_geom_bond_distance
_geom_bond_site_symmetry_2
La1 I1 3.2026(5) .
La1 I2 3.2432(5) .
La1 N1 2.564(4) .
La1 N2 2.526(4) .
La1 N3 2.852(5) .
La1 N4 2.844(4) .
La1 C1 2.822(5) .
P1 N1 1.622(5) .
P1 C1 1.736(5) .
P1 C2 1.840(5) .
P1 C8 1.819(5) .
P2 N2 1.620(4) .
P2 C1 1.727(5) .
P2 C14 1.798(6) .
P2 C20 1.822(5) .
N1 C26 1.436(7) .
N2 C35 1.439(6) .
N3 C44 1.463(8) .
N3 C45 1.490(7) .
N3 C46 1.486(7) .
N4 C47 1.481(8) .
N4 C48 1.479(8) .
N4 C49 1.504(7) .
C1 H1 1.0000 .
C2 C3 1.392(8) .
C2 C7 1.405(7) .
C3 H3 0.9500 .
C3 C4 1.378(8) .
C4 H4 0.9500 .
C4 C5 1.401(9) .
C5 H5 0.9500 .
C5 C6 1.382(10) .
C6 H6 0.9500 .
C6 C7 1.401(8) .
C7 H7 0.9500 .
C8 C9 1.378(8) .
C8 C13 1.401(8) .
C9 H9 0.9500 .
C9 C10 1.396(8) .
C10 H10 0.9500 .
C10 C11 1.388(9) .
C11 H11 0.9500 .
C11 C12 1.377(9) .
C12 H12 0.9500 .
C12 C13 1.388(8) .
C13 H13 0.9500 .
C14 C15 1.391(7) .
C14 C19 1.417(7) .
C15 H15 0.9500 .
C15 C16 1.388(9) .
C16 H16 0.9500 .
C16 C17 1.395(9) .
C17 H17 0.9500 .
C17 C18 1.395(9) .
C18 H18 0.9500 .
C18 C19 1.378(8) .
C19 H19 0.9500 .
C20 C21 1.390(8) .
C20 C25 1.414(8) .
C21 H21 0.9500 .
C21 C22 1.388(8) .
C22 H22 0.9500 .
C22 C23 1.380(10) .
C23 H23 0.9500 .
C23 C24 1.381(9) .
C24 H24 0.9500 .
C24 C25 1.394(8) .
C25 H25 0.9500 .
C26 C27 1.421(8) .
C26 C31 1.411(8) .
C27 C28 1.386(8) .
C27 C32 1.509(8) .
C28 H28 0.9500 .
C28 C29 1.398(10) .
C29 C30 1.401(10) .
C29 C33 1.505(9) .
C30 H30 0.9500 .
C30 C31 1.395(9) .
C31 C34 1.513(8) .
C32 H32A 0.9800 .
C32 H32B 0.9800 .
C32 H32C 0.9800 .
C33 H33A 0.9800 .
C33 H33B 0.9800 .
C33 H33C 0.9800 .
C34 H34A 0.9800 .
C34 H34B 0.9800 .
C34 H34C 0.9800 .
C35 C36 1.399(7) .
C35 C40 1.405(8) .
C36 C37 1.397(7) .
C36 C41 1.510(7) .
C37 H37 0.9500 .
C37 C38 1.391(8) .
C38 C39 1.400(7) .
C38 C42 1.506(7) .
C39 H39 0.9500 .
C39 C40 1.399(7) .
C40 C43 1.512(7) .
C41 H41A 0.9800 .
C41 H41B 0.9800 .
C41 H41C 0.9800 .
C42 H42A 0.9800 .
C42 H42B 0.9800 .
C42 H42C 0.9800 .
C43 H43A 0.9800 .
C43 H43B 0.9800 .
C43 H43C 0.9800 .
C44 H44A 0.9800 .
C44 H44B 0.9800 .
C44 H44C 0.9800 .
C45 H45A 0.9800 .
C45 H45B 0.9800 .
C45 H45C 0.9800 .
C46 H46A 0.9900 .
C46 H46B 0.9900 .
C46 C47 1.525(9) .
C47 H47A 0.9900 .
C47 H47B 0.9900 .
C48 H48A 0.9800 .
C48 H48B 0.9800 .
C48 H48C 0.9800 .
C49 H49A 0.9800 .
C49 H49B 0.9800 .
C49 H49C 0.9800 .
C50 H50A 0.9800 .
C50 H50B 0.9800 .
C50 H50C 0.9800 .
C50 C51 1.463(11) .
C51 C52 1.421(9) .
C51 C56 1.396(10) .
C52 H52 0.9500 .
C52 C53 1.361(12) .
C53 H53 0.9500 .
C53 C54 1.380(13) .
C54 H54 0.9500 .
C54 C55 1.386(12) .
C55 H55 0.9500 .
C55 C56 1.374(12) .
C56 H56 0.9500 .
C57 H57A 0.9800 .
C57 H57B 0.9800 .
C57 H57C 0.9800 .
C57 C58 1.506(10) .
C58 C59 1.391(10) .
C58 C63 1.384(10) .
C59 H59 0.9500 .
C59 C60 1.373(11) .
C60 H60 0.9500 .
C60 C61 1.382(11) .
C61 H61 0.9500 .
C61 C62 1.375(13) .
C62 H62 0.9500 .
C62 C63 1.387(12) .
C63 H63 0.9500 .
C64 H64A 0.9800 .
C64 H64B 0.9800 .
C64 H64C 0.9800 .
C64 C65 1.479(13) .
C65 C66 1.368(13) .
C65 C70 1.410(14) .
C66 H66 0.9500 .
C66 C67 1.390(12) .
C67 H67 0.9500 .
C67 C68 1.371(12) .
C68 H68 0.9500 .
C68 C69 1.373(12) .
C69 H69 0.9500 .
C69 C70 1.384(14) .
C70 H70 0.9500 .

loop_
_geom_torsion_atom_site_label_1
_geom_torsion_atom_site_label_2
_geom_torsion_atom_site_label_3
_geom_torsion_atom_site_label_4
_geom_torsion
_geom_torsion_site_symmetry_1
_geom_torsion_site_symmetry_2
_geom_torsion_site_symmetry_3
_geom_torsion_site_symmetry_4
La1 N1 C26 C27 83.6(6) . . . .
La1 N1 C26 C31 -89.8(5) . . . .
La1 N2 C35 C36 94.0(6) . . . .
La1 N2 C35 C40 -82.8(6) . . . .
La1 N3 C46 C47 51.7(5) . . . .
La1 N4 C47 C46 43.3(5) . . . .
P1 N1 C26 C27 -84.8(6) . . . .
P1 N1 C26 C31 101.8(5) . . . .
P1 C2 C3 C4 -177.7(4) . . . .
P1 C2 C7 C6 175.9(5) . . . .
P1 C8 C9 C10 -175.3(4) . . . .
P1 C8 C13 C12 175.3(4) . . . .
P2 N2 C35 C36 -96.5(5) . . . .
P2 N2 C35 C40 86.7(6) . . . .
P2 C14 C15 C16 -173.6(4) . . . .
P2 C14 C19 C18 173.6(4) . . . .
P2 C20 C21 C22 -173.8(4) . . . .
P2 C20 C25 C24 173.4(4) . . . .
N1 P1 C1 La1 -3.7(2) . . . .
N1 P1 C1 P2 85.7(4) . . . .
N1 P1 C2 C3 88.5(5) . . . .
N1 P1 C2 C7 -90.5(5) . . . .
N1 P1 C8 C9 -162.1(4) . . . .
N1 P1 C8 C13 24.7(5) . . . .
N1 C26 C27 C28 -176.7(5) . . . .
N1 C26 C27 C32 4.0(7) . . . .
N1 C26 C31 C30 177.8(5) . . . .
N1 C26 C31 C34 -1.8(8) . . . .
N2 P2 C1 La1 -22.8(2) . . . .
N2 P2 C1 P1 -113.4(4) . . . .
N2 P2 C14 C15 -127.7(4) . . . .
N2 P2 C14 C19 56.9(5) . . . .
N2 P2 C20 C21 -142.0(4) . . . .
N2 P2 C20 C25 41.9(5) . . . .
N2 C35 C36 C37 -176.3(5) . . . .
N2 C35 C36 C41 4.6(8) . . . .
N2 C35 C40 C39 174.4(5) . . . .
N2 C35 C40 C43 -5.0(7) . . . .
N3 C46 C47 N4 -71.3(6) . . . .
C1 P1 N1 La1 4.2(2) . . . .
C1 P1 N1 C26 175.0(4) . . . .
C1 P1 C2 C3 -27.7(5) . . . .
C1 P1 C2 C7 153.3(4) . . . .
C1 P1 C8 C9 -39.9(4) . . . .
C1 P1 C8 C13 146.9(4) . . . .
C1 P2 N2 La1 26.2(3) . . . .
C1 P2 N2 C35 -146.0(4) . . . .
C1 P2 C14 C15 -10.2(5) . . . .
C1 P2 C14 C19 174.4(4) . . . .
C1 P2 C20 C21 100.9(5) . . . .
C1 P2 C20 C25 -75.3(4) . . . .
C2 P1 N1 La1 -113.8(2) . . . .
C2 P1 N1 C26 57.0(5) . . . .
C2 P1 C1 La1 117.90(19) . . . .
C2 P1 C1 P2 -152.8(4) . . . .
C2 P1 C8 C9 74.8(4) . . . .
C2 P1 C8 C13 -98.5(5) . . . .
C2 C3 C4 C5 0.9(9) . . . .
C3 C2 C7 C6 -3.1(8) . . . .
C3 C4 C5 C6 -1.4(9) . . . .
C4 C5 C6 C7 -0.4(10) . . . .
C5 C6 C7 C2 2.7(10) . . . .
C7 C2 C3 C4 1.4(8) . . . .
C8 P1 N1 La1 130.2(2) . . . .
C8 P1 N1 C26 -58.9(5) . . . .
C8 P1 C1 La1 -132.50(19) . . . .
C8 P1 C1 P2 -43.2(5) . . . .
C8 P1 C2 C3 -145.8(5) . . . .
C8 P1 C2 C7 35.2(5) . . . .
C8 C9 C10 C11 0.0(8) . . . .
C9 C8 C13 C12 2.2(8) . . . .
C9 C10 C11 C12 1.1(8) . . . .
C10 C11 C12 C13 -0.5(8) . . . .
C11 C12 C13 C8 -1.2(8) . . . .
C13 C8 C9 C10 -1.6(8) . . . .
C14 P2 N2 La1 149.2(2) . . . .
C14 P2 N2 C35 -23.1(5) . . . .
C14 P2 C1 La1 -145.76(19) . . . .
C14 P2 C1 P1 123.6(4) . . . .
C14 P2 C20 C21 -18.8(5) . . . .
C14 P2 C20 C25 165.0(4) . . . .
C14 C15 C16 C17 -0.6(8) . . . .
C15 C14 C19 C18 -1.8(8) . . . .
C15 C16 C17 C18 -0.6(9) . . . .
C16 C17 C18 C19 0.6(9) . . . .
C17 C18 C19 C14 0.6(9) . . . .
C19 C14 C15 C16 1.8(8) . . . .
C20 P2 N2 La1 -94.2(2) . . . .
C20 P2 N2 C35 93.6(5) . . . .
C20 P2 C1 La1 102.2(2) . . . .
C20 P2 C1 P1 11.6(5) . . . .
C20 P2 C14 C15 106.9(5) . . . .
C20 P2 C14 C19 -68.5(4) . . . .
C20 C21 C22 C23 -0.8(9) . . . .
C21 C20 C25 C24 -3.0(7) . . . .
C21 C22 C23 C24 -0.2(9) . . . .
C22 C23 C24 C25 -0.5(8) . . . .
C23 C24 C25 C20 2.1(8) . . . .
C25 C20 C21 C22 2.3(8) . . . .
C26 C27 C28 C29 0.1(8) . . . .
C27 C26 C31 C30 4.2(7) . . . .
C27 C26 C31 C34 -175.4(5) . . . .
C27 C28 C29 C30 1.9(8) . . . .
C27 C28 C29 C33 -175.1(6) . . . .
C28 C29 C30 C31 -0.7(9) . . . .
C29 C30 C31 C26 -2.3(8) . . . .
C29 C30 C31 C34 177.3(5) . . . .
C31 C26 C27 C28 -3.1(7) . . . .
C31 C26 C27 C32 177.6(5) . . . .
C32 C27 C28 C29 179.4(5) . . . .
C33 C29 C30 C31 176.3(6) . . . .
C35 C36 C37 C38 1.6(8) . . . .
C36 C35 C40 C39 -2.5(7) . . . .
C36 C35 C40 C43 178.1(5) . . . .
C36 C37 C38 C39 -1.8(8) . . . .
C36 C37 C38 C42 178.1(5) . . . .
C37 C38 C39 C40 -0.2(8) . . . .
C38 C39 C40 C35 2.4(8) . . . .
C38 C39 C40 C43 -178.2(5) . . . .
C40 C35 C36 C37 0.6(8) . . . .
C40 C35 C36 C41 -178.5(5) . . . .
C41 C36 C37 C38 -179.2(5) . . . .
C42 C38 C39 C40 179.9(5) . . . .
C44 N3 C46 C47 170.8(5) . . . .
C45 N3 C46 C47 -73.2(6) . . . .
C48 N4 C47 C46 166.1(4) . . . .
C49 N4 C47 C46 -79.4(6) . . . .
C50 C51 C52 C53 -177.6(7) . . . .
C50 C51 C56 C55 178.5(6) . . . .
C51 C52 C53 C54 -1.0(11) . . . .
C52 C51 C56 C55 -0.8(9) . . . .
C52 C53 C54 C55 -0.6(12) . . . .
C53 C54 C55 C56 1.5(11) . . . .
C54 C55 C56 C51 -0.8(11) . . . .
C56 C51 C52 C53 1.7(10) . . . .
C57 C58 C59 C60 -179.1(6) . . . .
C57 C58 C63 C62 179.8(7) . . . .
C58 C59 C60 C61 0.5(11) . . . .
C59 C58 C63 C62 0.8(10) . . . .
C59 C60 C61 C62 -1.7(12) . . . .
C60 C61 C62 C63 2.4(12) . . . .
C61 C62 C63 C58 -2.0(11) . . . .
C63 C58 C59 C60 0.0(10) . . . .
C64 C65 C66 C67 -176.8(7) . . . .
C64 C65 C70 C69 177.1(7) . . . .
C65 C66 C67 C68 -1.4(11) . . . .
C66 C65 C70 C69 -1.3(11) . . . .
C66 C67 C68 C69 0.9(11) . . . .
C67 C68 C69 C70 -0.7(11) . . . .
C68 C69 C70 C65 0.9(12) . . . .
C70 C65 C66 C67 1.6(11) . . . .
